data_7160758
loop_
_publ_author_name
'Kameshwaran, Chinnagounder'
'Priyanga, Paranthaman'
'Vidya, Radhakrishnan'
'Shanthi, Veerappapillai'
'Imran, Predhanekar Mohamed'
'Nawaz Khan, Fazlur Rahman'

_publ_section_title
;
 Cetrimide-based DES-mediated synthesis of quinoline-appended
 imidazo[1,2-<i>a</i>]pyridines and their computational and biological
 studies.
;
_journal_issue 41
_journal_name_full 'Organic &amp; biomolecular chemistry'
_journal_page_first 9416
_journal_page_last 9423
_journal_paper_doi 10.1039/d5ob01293g
_journal_volume 23
_journal_year 2025
_chemical_formula_moiety 'C34 H26 Cl N3 O2'
_chemical_formula_sum 'C34 H26 Cl N3 O2'
_chemical_formula_weight 544.03
_space_group_crystal_system triclinic
_space_group_IT_number 2
_space_group_name_Hall '-P 1'
_space_group_name_H-M_alt 'P -1'
_atom_sites_solution_hydrogens geom
_audit_creation_method SHELXL-2019/1
_audit_update_record
;
2023-08-16 deposited with the CCDC.	2025-09-23 downloaded from the CCDC.
;
_cell_angle_alpha 80.838(5)
_cell_angle_beta 89.851(5)
_cell_angle_gamma 84.639(5)
_cell_formula_units_Z 2
_cell_length_a 10.6603(15)
_cell_length_b 10.8203(16)
_cell_length_c 11.9952(17)
_cell_measurement_reflns_used 8671
_cell_measurement_temperature 300(2)
_cell_measurement_theta_max 23.66
_cell_measurement_theta_min 2.36
_cell_volume 1359.9(3)
_computing_cell_refinement 'Bruker APEX4/SAINT'
_computing_data_collection 'Bruker APEX4'
_computing_data_reduction 'Bruker APEX4/SAINT'
_computing_molecular_graphics 'Bruker SHELXTL'
_computing_publication_material 'Bruker SHELXTL'
_computing_structure_refinement 'SHELXL-2019/1 (Sheldrick, 2019)'
_computing_structure_solution 'SHELXL-2019/1 (Sheldrick, 2019)'
_diffrn_ambient_temperature 300(2)
_diffrn_measured_fraction_theta_full 0.998
_diffrn_measured_fraction_theta_max 0.997
_diffrn_measurement_device_type 'Bruker D8 QUEST diffractometer with PHOTON II detector'
_diffrn_measurement_method '\f and \w scans'
_diffrn_radiation_type MoK\a
_diffrn_radiation_wavelength 0.71073
_diffrn_reflns_av_R_equivalents 0.0582
_diffrn_reflns_av_unetI/netI 0.0567
_diffrn_reflns_Laue_measured_fraction_full 0.998
_diffrn_reflns_Laue_measured_fraction_max 0.997
_diffrn_reflns_limit_h_max 14
_diffrn_reflns_limit_h_min -14
_diffrn_reflns_limit_k_max 14
_diffrn_reflns_limit_k_min -14
_diffrn_reflns_limit_l_max 15
_diffrn_reflns_limit_l_min -15
_diffrn_reflns_number 37933
_diffrn_reflns_point_group_measured_fraction_full 0.998
_diffrn_reflns_point_group_measured_fraction_max 0.997
_diffrn_reflns_theta_full 25.242
_diffrn_reflns_theta_max 28.265
_diffrn_reflns_theta_min 1.915
_diffrn_source 'i-mu-s microfocus source'
_exptl_absorpt_coefficient_mu 0.178
_exptl_absorpt_correction_T_max 0.7457
_exptl_absorpt_correction_T_min 0.7047
_exptl_absorpt_correction_type multi-scan
_exptl_absorpt_process_details \'SADABS
_exptl_crystal_colour yellow
_exptl_crystal_density_diffrn 1.329
_exptl_crystal_description block
_exptl_crystal_F_000 568
_exptl_crystal_size_max 0.289
_exptl_crystal_size_mid 0.257
_exptl_crystal_size_min 0.153
_refine_diff_density_max 0.579
_refine_diff_density_min -0.384
_refine_diff_density_rms 0.046
_refine_ls_extinction_method none
_refine_ls_goodness_of_fit_ref 1.042
_refine_ls_hydrogen_treatment constr
_refine_ls_matrix_type full
_refine_ls_number_parameters 363
_refine_ls_number_reflns 6722
_refine_ls_number_restraints 0
_refine_ls_restrained_S_all 1.042
_refine_ls_R_factor_all 0.1227
_refine_ls_R_factor_gt 0.0616
_refine_ls_shift/su_max 0.002
_refine_ls_shift/su_mean 0.000
_refine_ls_structure_factor_coef Fsqd
_refine_ls_weighting_details 'w=1/[\s^2^(Fo^2^)+(0.0604P)^2^+0.7232P] where P=(Fo^2^+2Fc^2^)/3'
_refine_ls_weighting_scheme calc
_refine_ls_wR_factor_gt 0.1336
_refine_ls_wR_factor_ref 0.1700
_reflns_Friedel_coverage 0.000
_reflns_number_gt 3873
_reflns_number_total 6722
_reflns_threshold_expression 'I > 2\s(I)'
_cod_data_source_file d5ob01293g2.cif
_cod_data_source_block LYSM2_170723_0m_a
_cod_depositor_comments 'Adding full bibliography for 7160758.cif.'
_cod_database_code 7160758
_shelx_shelxl_version_number 2019/1
_shelx_space_group_comment
;
The symmetry employed for this shelxl refinement is uniquely defined
by the following loop, which should always be used as a source of
symmetry information in preference to the above space-group names.
They are only intended as comments.
;

loop_
_space_group_symop_operation_xyz
'x, y, z'
'-x, -y, -z'

loop_
_atom_site_label
_atom_site_type_symbol
_atom_site_fract_x
_atom_site_fract_y
_atom_site_fract_z
_atom_site_U_iso_or_equiv
_atom_site_adp_type
_atom_site_occupancy
_atom_site_site_symmetry_order
_atom_site_calc_flag
_atom_site_refinement_flags_posn
_atom_site_refinement_flags_adp
_atom_site_refinement_flags_occupancy
_atom_site_disorder_assembly
_atom_site_disorder_group
Cl1 Cl 0.51690(7) 0.13924(8) -0.10470(6) 0.0670(2) Uani 1 1 d . . . . .
O1 O 0.89754(16) 0.51777(18) 0.27637(15) 0.0543(5) Uani 1 1 d . . . . .
O2 O 0.79574(18) 0.4696(2) 0.43745(16) 0.0721(6) Uani 1 1 d . . . . .
N1 N 0.46956(17) 0.49346(19) 0.22112(17) 0.0446(5) Uani 1 1 d . . . . .
N2 N 0.2944(2) 0.9049(2) 0.53680(18) 0.0496(5) Uani 1 1 d . . . . .
N3 N 0.48144(18) 0.79099(18) 0.53050(16) 0.0427(5) Uani 1 1 d . . . . .
C1 C 0.8403(2) 0.3179(2) 0.16303(19) 0.0383(5) Uani 1 1 d . . . . .
C2 C 0.8984(2) 0.2206(2) 0.2396(2) 0.0482(6) Uani 1 1 d . . . . .
H2 H 0.857206 0.190677 0.305471 0.058 Uiso 1 1 calc R U . . .
C3 C 1.0176(2) 0.1674(3) 0.2188(2) 0.0553(7) Uani 1 1 d . . . . .
H3 H 1.056957 0.103300 0.271597 0.066 Uiso 1 1 calc R U . . .
C4 C 1.0780(2) 0.2088(3) 0.1207(2) 0.0532(7) Uani 1 1 d . . . . .
H4 H 1.157896 0.172398 0.106852 0.064 Uiso 1 1 calc R U . . .
C5 C 1.0206(2) 0.3041(3) 0.0428(2) 0.0535(7) Uani 1 1 d . . . . .
H5 H 1.061115 0.331957 -0.023974 0.064 Uiso 1 1 calc R U . . .
C6 C 0.9020(2) 0.3584(2) 0.0642(2) 0.0483(6) Uani 1 1 d . . . . .
H6 H 0.863367 0.423011 0.011516 0.058 Uiso 1 1 calc R U . . .
C7 C 0.7122(2) 0.3782(2) 0.18514(19) 0.0379(5) Uani 1 1 d . . . . .
C8 C 0.6058(2) 0.3504(2) 0.12493(18) 0.0379(5) Uani 1 1 d . . . . .
C9 C 0.4864(2) 0.4112(2) 0.14606(19) 0.0411(5) Uani 1 1 d . . . . .
C10 C 0.5681(2) 0.5160(2) 0.2790(2) 0.0418(6) Uani 1 1 d . . . . .
C11 C 0.6925(2) 0.4586(2) 0.26323(19) 0.0391(5) Uani 1 1 d . . . . .
C12 C 0.6140(2) 0.2646(2) 0.04630(19) 0.0435(6) Uani 1 1 d . . . . .
H12 H 0.691125 0.222441 0.032520 0.052 Uiso 1 1 calc R U . . .
C13 C 0.5080(2) 0.2446(2) -0.0086(2) 0.0464(6) Uani 1 1 d . . . . .
C14 C 0.3904(2) 0.3066(3) 0.0094(2) 0.0521(7) Uani 1 1 d . . . . .
H14 H 0.319766 0.292528 -0.030352 0.063 Uiso 1 1 calc R U . . .
C15 C 0.3801(2) 0.3875(3) 0.0856(2) 0.0506(6) Uani 1 1 d . . . . .
H15 H 0.301683 0.427948 0.098089 0.061 Uiso 1 1 calc R U . . .
C16 C 0.5475(2) 0.6081(2) 0.3562(2) 0.0493(6) Uani 1 1 d . . . . .
H16 H 0.617706 0.629695 0.391858 0.059 Uiso 1 1 calc R U . . .
C17 C 0.4361(2) 0.6626(2) 0.3786(2) 0.0428(6) Uani 1 1 d . . . . .
H17 H 0.368080 0.636314 0.343213 0.051 Uiso 1 1 calc R U . . .
C18 C 0.4035(2) 0.7565(2) 0.4494(2) 0.0411(5) Uani 1 1 d . . . . .
C19 C 0.2900(2) 0.8293(2) 0.4558(2) 0.0429(6) Uani 1 1 d . . . . .
C20 C 0.4104(2) 0.8819(2) 0.5808(2) 0.0460(6) Uani 1 1 d . . . . .
C21 C 0.7989(2) 0.4820(2) 0.3363(2) 0.0438(6) Uani 1 1 d . . . . .
C22 C 1.0142(3) 0.5191(3) 0.3415(3) 0.0704(9) Uani 1 1 d . . . . .
H22A H 1.015679 0.599519 0.367200 0.084 Uiso 1 1 calc R U . . .
H22B H 1.017561 0.453739 0.407181 0.084 Uiso 1 1 calc R U . . .
C23 C 1.1211(3) 0.4983(4) 0.2708(3) 0.0886(11) Uani 1 1 d . . . . .
H23A H 1.197284 0.492313 0.314628 0.133 Uiso 1 1 calc R U . . .
H23B H 1.121355 0.567210 0.209567 0.133 Uiso 1 1 calc R U . . .
H23C H 1.115872 0.421566 0.241209 0.133 Uiso 1 1 calc R U . . .
C24 C 0.1744(2) 0.8371(2) 0.3864(2) 0.0458(6) Uani 1 1 d . . . . .
C25 C 0.0568(2) 0.8593(3) 0.4347(2) 0.0540(7) Uani 1 1 d . . . . .
H25 H 0.052043 0.865800 0.510986 0.065 Uiso 1 1 calc R U . . .
C26 C -0.0523(3) 0.8717(3) 0.3711(3) 0.0649(8) Uani 1 1 d . . . . .
H26 H -0.129488 0.884972 0.405715 0.078 Uiso 1 1 calc R U . . .
C27 C -0.0497(3) 0.8648(3) 0.2572(3) 0.0669(9) Uani 1 1 d . . . . .
C28 C 0.0674(3) 0.8448(3) 0.2088(3) 0.0661(8) Uani 1 1 d . . . . .
H28 H 0.071895 0.840670 0.132026 0.079 Uiso 1 1 calc R U . . .
C29 C 0.1775(2) 0.8309(3) 0.2720(2) 0.0538(7) Uani 1 1 d . . . . .
H29 H 0.254514 0.817091 0.237348 0.065 Uiso 1 1 calc R U . . .
C30 C 0.4673(3) 0.9357(3) 0.6644(2) 0.0577(7) Uani 1 1 d . . . . .
H30 H 0.421494 0.996664 0.698521 0.069 Uiso 1 1 calc R U . . .
C31 C 0.5880(3) 0.8992(3) 0.6954(2) 0.0625(8) Uani 1 1 d . . . . .
H31 H 0.626285 0.936227 0.749622 0.075 Uiso 1 1 calc R U . . .
C32 C 0.6560(3) 0.8053(3) 0.6459(2) 0.0619(8) Uani 1 1 d . . . . .
H32 H 0.738920 0.779492 0.668639 0.074 Uiso 1 1 calc R U . . .
C33 C 0.6033(2) 0.7517(3) 0.5659(2) 0.0549(7) Uani 1 1 d . . . . .
H33 H 0.649106 0.688480 0.534782 0.066 Uiso 1 1 calc R U . . .
C34 C -0.1697(3) 0.8826(4) 0.1873(4) 0.1101(15) Uani 1 1 d . . . . .
H34A H -0.150555 0.866929 0.112258 0.165 Uiso 1 1 calc R U . . .
H34B H -0.207345 0.967205 0.184055 0.165 Uiso 1 1 calc R U . . .
H34C H -0.227267 0.824869 0.221181 0.165 Uiso 1 1 calc R U . . .

loop_
_atom_site_aniso_label
_atom_site_aniso_U_11
_atom_site_aniso_U_22
_atom_site_aniso_U_33
_atom_site_aniso_U_23
_atom_site_aniso_U_13
_atom_site_aniso_U_12
Cl1 0.0687(5) 0.0830(5) 0.0597(4) -0.0359(4) 0.0049(4) -0.0197(4)
O1 0.0398(10) 0.0746(13) 0.0546(11) -0.0240(9) 0.0022(8) -0.0140(9)
O2 0.0534(12) 0.1211(19) 0.0459(11) -0.0216(11) -0.0022(9) -0.0145(12)
N1 0.0312(11) 0.0544(13) 0.0499(12) -0.0161(10) 0.0022(9) 0.0006(9)
N2 0.0445(13) 0.0546(13) 0.0526(13) -0.0204(10) 0.0079(10) 0.0010(10)
N3 0.0384(11) 0.0451(11) 0.0461(11) -0.0138(9) 0.0029(9) -0.0004(9)
C1 0.0314(12) 0.0451(13) 0.0407(13) -0.0157(11) -0.0008(10) 0.0000(10)
C2 0.0377(14) 0.0535(15) 0.0507(15) -0.0039(12) 0.0043(11) 0.0012(11)
C3 0.0429(15) 0.0513(16) 0.0684(18) -0.0057(14) -0.0021(13) 0.0072(12)
C4 0.0329(13) 0.0583(16) 0.0714(18) -0.0254(15) 0.0050(13) 0.0059(12)
C5 0.0413(14) 0.0711(18) 0.0503(15) -0.0184(14) 0.0112(12) -0.0023(13)
C6 0.0428(14) 0.0576(16) 0.0429(14) -0.0095(12) 0.0028(11) 0.0069(12)
C7 0.0291(12) 0.0457(13) 0.0387(12) -0.0095(10) 0.0003(9) 0.0014(10)
C8 0.0323(12) 0.0460(13) 0.0359(12) -0.0089(10) 0.0020(9) -0.0020(10)
C9 0.0320(12) 0.0495(14) 0.0425(13) -0.0111(11) 0.0018(10) -0.0016(10)
C10 0.0334(13) 0.0492(14) 0.0446(13) -0.0146(11) 0.0035(10) -0.0011(10)
C11 0.0301(12) 0.0489(14) 0.0395(13) -0.0126(11) 0.0010(10) -0.0004(10)
C12 0.0380(13) 0.0521(15) 0.0423(13) -0.0145(11) 0.0029(11) -0.0017(11)
C13 0.0485(15) 0.0551(15) 0.0387(13) -0.0125(11) 0.0034(11) -0.0118(12)
C14 0.0395(14) 0.0726(18) 0.0477(15) -0.0153(13) -0.0020(11) -0.0141(13)
C15 0.0295(13) 0.0711(18) 0.0527(15) -0.0153(13) 0.0005(11) -0.0029(12)
C16 0.0367(14) 0.0609(16) 0.0546(15) -0.0252(13) 0.0019(11) 0.0006(12)
C17 0.0365(13) 0.0437(13) 0.0498(14) -0.0147(11) 0.0000(11) 0.0003(10)
C18 0.0357(13) 0.0408(13) 0.0483(14) -0.0134(11) 0.0021(10) -0.0005(10)
C19 0.0353(13) 0.0455(14) 0.0501(14) -0.0163(11) 0.0070(11) -0.0006(10)
C20 0.0432(15) 0.0495(15) 0.0472(14) -0.0145(12) 0.0083(11) -0.0023(11)
C21 0.0337(13) 0.0520(15) 0.0482(15) -0.0181(12) 0.0004(11) 0.0005(11)
C22 0.0428(16) 0.108(3) 0.071(2) -0.0394(18) -0.0026(14) -0.0224(16)
C23 0.0499(19) 0.105(3) 0.124(3) -0.060(2) -0.0059(19) -0.0004(18)
C24 0.0376(13) 0.0436(14) 0.0579(16) -0.0174(12) 0.0032(11) 0.0036(10)
C25 0.0383(15) 0.0663(18) 0.0587(16) -0.0189(14) 0.0059(12) 0.0039(12)
C26 0.0370(15) 0.074(2) 0.088(2) -0.0313(17) 0.0057(15) 0.0041(13)
C27 0.0463(17) 0.073(2) 0.089(2) -0.0433(17) -0.0115(15) 0.0109(14)
C28 0.0584(18) 0.077(2) 0.0668(19) -0.0385(16) -0.0103(15) 0.0175(15)
C29 0.0418(15) 0.0634(17) 0.0602(17) -0.0284(14) 0.0031(12) 0.0056(12)
C30 0.0614(19) 0.0627(17) 0.0545(16) -0.0268(14) 0.0059(14) -0.0057(14)
C31 0.066(2) 0.0698(19) 0.0576(17) -0.0230(15) -0.0051(15) -0.0139(16)
C32 0.0481(16) 0.073(2) 0.0670(19) -0.0198(16) -0.0102(14) -0.0005(14)
C33 0.0439(15) 0.0600(17) 0.0619(17) -0.0203(14) -0.0041(13) 0.0073(12)
C34 0.057(2) 0.154(4) 0.132(3) -0.083(3) -0.031(2) 0.025(2)

loop_
_atom_type_symbol
_atom_type_description
_atom_type_scat_dispersion_real
_atom_type_scat_dispersion_imag
_atom_type_scat_source
C C 0.0033 0.0016 'International Tables Vol C Tables 4.2.6.8 and 6.1.1.4'
H H 0.0000 0.0000 'International Tables Vol C Tables 4.2.6.8 and 6.1.1.4'
Cl Cl 0.1484 0.1585 'International Tables Vol C Tables 4.2.6.8 and 6.1.1.4'
N N 0.0061 0.0033 'International Tables Vol C Tables 4.2.6.8 and 6.1.1.4'
O O 0.0106 0.0060 'International Tables Vol C Tables 4.2.6.8 and 6.1.1.4'

loop_
_geom_angle_atom_site_label_1
_geom_angle_atom_site_label_2
_geom_angle_atom_site_label_3
_geom_angle
_geom_angle_site_symmetry_1
_geom_angle_site_symmetry_3
_geom_angle_publ_flag
C21 O1 C22 115.6(2) . . ?
C10 N1 C9 118.90(19) . . ?
C20 N2 C19 105.72(19) . . ?
C33 N3 C20 120.3(2) . . ?
C33 N3 C18 133.0(2) . . ?
C20 N3 C18 106.70(19) . . ?
C2 C1 C6 118.7(2) . . ?
C2 C1 C7 121.1(2) . . ?
C6 C1 C7 120.2(2) . . ?
C1 C2 C3 120.3(2) . . ?
C1 C2 H2 119.8 . . ?
C3 C2 H2 119.8 . . ?
C4 C3 C2 120.3(2) . . ?
C4 C3 H3 119.8 . . ?
C2 C3 H3 119.8 . . ?
C3 C4 C5 120.0(2) . . ?
C3 C4 H4 120.0 . . ?
C5 C4 H4 120.0 . . ?
C4 C5 C6 119.7(2) . . ?
C4 C5 H5 120.2 . . ?
C6 C5 H5 120.2 . . ?
C1 C6 C5 120.9(2) . . ?
C1 C6 H6 119.6 . . ?
C5 C6 H6 119.6 . . ?
C11 C7 C8 118.30(19) . . ?
C11 C7 C1 122.5(2) . . ?
C8 C7 C1 119.23(19) . . ?
C9 C8 C12 119.0(2) . . ?
C9 C8 C7 117.8(2) . . ?
C12 C8 C7 123.2(2) . . ?
N1 C9 C15 118.2(2) . . ?
N1 C9 C8 123.0(2) . . ?
C15 C9 C8 118.9(2) . . ?
N1 C10 C11 122.0(2) . . ?
N1 C10 C16 117.5(2) . . ?
C11 C10 C16 120.5(2) . . ?
C7 C11 C10 120.0(2) . . ?
C7 C11 C21 120.56(19) . . ?
C10 C11 C21 119.3(2) . . ?
C13 C12 C8 119.5(2) . . ?
C13 C12 H12 120.3 . . ?
C8 C12 H12 120.3 . . ?
C12 C13 C14 121.9(2) . . ?
C12 C13 Cl1 119.8(2) . . ?
C14 C13 Cl1 118.24(19) . . ?
C15 C14 C13 119.6(2) . . ?
C15 C14 H14 120.2 . . ?
C13 C14 H14 120.2 . . ?
C14 C15 C9 121.1(2) . . ?
C14 C15 H15 119.4 . . ?
C9 C15 H15 119.4 . . ?
C17 C16 C10 124.6(2) . . ?
C17 C16 H16 117.7 . . ?
C10 C16 H16 117.7 . . ?
C16 C17 C18 130.1(2) . . ?
C16 C17 H17 114.9 . . ?
C18 C17 H17 114.9 . . ?
C19 C18 N3 104.75(19) . . ?
C19 C18 C17 129.0(2) . . ?
N3 C18 C17 126.2(2) . . ?
N2 C19 C18 111.6(2) . . ?
N2 C19 C24 119.3(2) . . ?
C18 C19 C24 129.1(2) . . ?
N2 C20 N3 111.2(2) . . ?
N2 C20 C30 130.0(2) . . ?
N3 C20 C30 118.8(2) . . ?
O2 C21 O1 123.6(2) . . ?
O2 C21 C11 124.1(2) . . ?
O1 C21 C11 112.2(2) . . ?
C23 C22 O1 109.2(2) . . ?
C23 C22 H22A 109.8 . . ?
O1 C22 H22A 109.8 . . ?
C23 C22 H22B 109.8 . . ?
O1 C22 H22B 109.8 . . ?
H22A C22 H22B 108.3 . . ?
C22 C23 H23A 109.5 . . ?
C22 C23 H23B 109.5 . . ?
H23A C23 H23B 109.5 . . ?
C22 C23 H23C 109.5 . . ?
H23A C23 H23C 109.5 . . ?
H23B C23 H23C 109.5 . . ?
C29 C24 C25 117.6(2) . . ?
C29 C24 C19 122.5(2) . . ?
C25 C24 C19 119.8(2) . . ?
C26 C25 C24 121.1(3) . . ?
C26 C25 H25 119.5 . . ?
C24 C25 H25 119.5 . . ?
C25 C26 C27 121.5(3) . . ?
C25 C26 H26 119.3 . . ?
C27 C26 H26 119.3 . . ?
C26 C27 C28 117.5(3) . . ?
C26 C27 C34 121.1(3) . . ?
C28 C27 C34 121.4(3) . . ?
C29 C28 C27 121.6(3) . . ?
C29 C28 H28 119.2 . . ?
C27 C28 H28 119.2 . . ?
C28 C29 C24 120.8(2) . . ?
C28 C29 H29 119.6 . . ?
C24 C29 H29 119.6 . . ?
C31 C30 C20 120.1(3) . . ?
C31 C30 H30 120.0 . . ?
C20 C30 H30 120.0 . . ?
C30 C31 C32 119.9(3) . . ?
C30 C31 H31 120.0 . . ?
C32 C31 H31 120.0 . . ?
C33 C32 C31 121.1(3) . . ?
C33 C32 H32 119.4 . . ?
C31 C32 H32 119.4 . . ?
C32 C33 N3 119.7(2) . . ?
C32 C33 H33 120.1 . . ?
N3 C33 H33 120.1 . . ?
C27 C34 H34A 109.5 . . ?
C27 C34 H34B 109.5 . . ?
H34A C34 H34B 109.5 . . ?
C27 C34 H34C 109.5 . . ?
H34A C34 H34C 109.5 . . ?
H34B C34 H34C 109.5 . . ?

loop_
_geom_bond_atom_site_label_1
_geom_bond_atom_site_label_2
_geom_bond_distance
_geom_bond_site_symmetry_2
_geom_bond_publ_flag
Cl1 C13 1.742(3) . ?
O1 C21 1.325(3) . ?
O1 C22 1.472(3) . ?
O2 C21 1.200(3) . ?
N1 C10 1.323(3) . ?
N1 C9 1.364(3) . ?
N2 C20 1.331(3) . ?
N2 C19 1.370(3) . ?
N3 C33 1.375(3) . ?
N3 C20 1.398(3) . ?
N3 C18 1.398(3) . ?
C1 C2 1.382(3) . ?
C1 C6 1.384(3) . ?
C1 C7 1.499(3) . ?
C2 C3 1.384(3) . ?
C2 H2 0.9300 . ?
C3 C4 1.372(4) . ?
C3 H3 0.9300 . ?
C4 C5 1.375(4) . ?
C4 H4 0.9300 . ?
C5 C6 1.384(3) . ?
C5 H5 0.9300 . ?
C6 H6 0.9300 . ?
C7 C11 1.380(3) . ?
C7 C8 1.427(3) . ?
C8 C9 1.418(3) . ?
C8 C12 1.422(3) . ?
C9 C15 1.412(3) . ?
C10 C11 1.436(3) . ?
C10 C16 1.466(3) . ?
C11 C21 1.500(3) . ?
C12 C13 1.361(3) . ?
C12 H12 0.9300 . ?
C13 C14 1.398(4) . ?
C14 C15 1.360(3) . ?
C14 H14 0.9300 . ?
C15 H15 0.9300 . ?
C16 C17 1.323(3) . ?
C16 H16 0.9300 . ?
C17 C18 1.443(3) . ?
C17 H17 0.9300 . ?
C18 C19 1.389(3) . ?
C19 C24 1.477(3) . ?
C20 C30 1.403(4) . ?
C22 C23 1.441(4) . ?
C22 H22A 0.9700 . ?
C22 H22B 0.9700 . ?
C23 H23A 0.9600 . ?
C23 H23B 0.9600 . ?
C23 H23C 0.9600 . ?
C24 C29 1.385(3) . ?
C24 C25 1.396(3) . ?
C25 C26 1.376(4) . ?
C25 H25 0.9300 . ?
C26 C27 1.380(4) . ?
C26 H26 0.9300 . ?
C27 C28 1.389(4) . ?
C27 C34 1.511(4) . ?
C28 C29 1.382(4) . ?
C28 H28 0.9300 . ?
C29 H29 0.9300 . ?
C30 C31 1.346(4) . ?
C30 H30 0.9300 . ?
C31 C32 1.401(4) . ?
C31 H31 0.9300 . ?
C32 C33 1.346(4) . ?
C32 H32 0.9300 . ?
C33 H33 0.9300 . ?
C34 H34A 0.9600 . ?
C34 H34B 0.9600 . ?
C34 H34C 0.9600 . ?

loop_
_geom_hbond_atom_site_label_D
_geom_hbond_atom_site_label_H
_geom_hbond_atom_site_label_A
_geom_hbond_distance_DH
_geom_hbond_distance_HA
_geom_hbond_distance_DA
_geom_hbond_angle_DHA
_geom_hbond_site_symmetry_A
_geom_hbond_publ_flag
C16 H16 O2 0.93 2.45 3.001(3) 118.0 . yes

loop_
_geom_torsion_atom_site_label_1
_geom_torsion_atom_site_label_2
_geom_torsion_atom_site_label_3
_geom_torsion_atom_site_label_4
_geom_torsion
_geom_torsion_site_symmetry_1
_geom_torsion_site_symmetry_2
_geom_torsion_site_symmetry_3
_geom_torsion_site_symmetry_4
_geom_torsion_publ_flag
C6 C1 C2 C3 1.7(4) . . . . ?
C7 C1 C2 C3 -178.9(2) . . . . ?
C1 C2 C3 C4 -1.5(4) . . . . ?
C2 C3 C4 C5 0.4(4) . . . . ?
C3 C4 C5 C6 0.4(4) . . . . ?
C2 C1 C6 C5 -0.9(4) . . . . ?
C7 C1 C6 C5 179.7(2) . . . . ?
C4 C5 C6 C1 -0.2(4) . . . . ?
C2 C1 C7 C11 73.8(3) . . . . ?
C6 C1 C7 C11 -106.8(3) . . . . ?
C2 C1 C7 C8 -105.2(3) . . . . ?
C6 C1 C7 C8 74.2(3) . . . . ?
C11 C7 C8 C9 2.3(3) . . . . ?
C1 C7 C8 C9 -178.6(2) . . . . ?
C11 C7 C8 C12 -177.1(2) . . . . ?
C1 C7 C8 C12 1.9(3) . . . . ?
C10 N1 C9 C15 179.6(2) . . . . ?
C10 N1 C9 C8 -1.5(4) . . . . ?
C12 C8 C9 N1 179.1(2) . . . . ?
C7 C8 C9 N1 -0.4(4) . . . . ?
C12 C8 C9 C15 -2.0(3) . . . . ?
C7 C8 C9 C15 178.5(2) . . . . ?
C9 N1 C10 C11 1.4(4) . . . . ?
C9 N1 C10 C16 178.0(2) . . . . ?
C8 C7 C11 C10 -2.5(3) . . . . ?
C1 C7 C11 C10 178.5(2) . . . . ?
C8 C7 C11 C21 174.5(2) . . . . ?
C1 C7 C11 C21 -4.5(4) . . . . ?
N1 C10 C11 C7 0.7(4) . . . . ?
C16 C10 C11 C7 -175.9(2) . . . . ?
N1 C10 C11 C21 -176.4(2) . . . . ?
C16 C10 C11 C21 7.1(4) . . . . ?
C9 C8 C12 C13 1.4(3) . . . . ?
C7 C8 C12 C13 -179.2(2) . . . . ?
C8 C12 C13 C14 0.3(4) . . . . ?
C8 C12 C13 Cl1 -179.76(18) . . . . ?
C12 C13 C14 C15 -1.3(4) . . . . ?
Cl1 C13 C14 C15 178.7(2) . . . . ?
C13 C14 C15 C9 0.7(4) . . . . ?
N1 C9 C15 C14 179.9(2) . . . . ?
C8 C9 C15 C14 1.0(4) . . . . ?
N1 C10 C16 C17 5.6(4) . . . . ?
C11 C10 C16 C17 -177.7(2) . . . . ?
C10 C16 C17 C18 -177.9(2) . . . . ?
C33 N3 C18 C19 178.9(3) . . . . ?
C20 N3 C18 C19 0.2(3) . . . . ?
C33 N3 C18 C17 0.5(4) . . . . ?
C20 N3 C18 C17 -178.2(2) . . . . ?
C16 C17 C18 C19 166.6(3) . . . . ?
C16 C17 C18 N3 -15.3(4) . . . . ?
C20 N2 C19 C18 0.9(3) . . . . ?
C20 N2 C19 C24 -177.0(2) . . . . ?
N3 C18 C19 N2 -0.7(3) . . . . ?
C17 C18 C19 N2 177.7(2) . . . . ?
N3 C18 C19 C24 177.0(2) . . . . ?
C17 C18 C19 C24 -4.7(4) . . . . ?
C19 N2 C20 N3 -0.8(3) . . . . ?
C19 N2 C20 C30 178.0(3) . . . . ?
C33 N3 C20 N2 -178.5(2) . . . . ?
C18 N3 C20 N2 0.4(3) . . . . ?
C33 N3 C20 C30 2.5(4) . . . . ?
C18 N3 C20 C30 -178.5(2) . . . . ?
C22 O1 C21 O2 11.2(4) . . . . ?
C22 O1 C21 C11 -168.7(2) . . . . ?
C7 C11 C21 O2 -126.5(3) . . . . ?
C10 C11 C21 O2 50.5(4) . . . . ?
C7 C11 C21 O1 53.3(3) . . . . ?
C10 C11 C21 O1 -129.7(2) . . . . ?
C21 O1 C22 C23 152.2(3) . . . . ?
N2 C19 C24 C29 140.5(3) . . . . ?
C18 C19 C24 C29 -37.0(4) . . . . ?
N2 C19 C24 C25 -35.5(4) . . . . ?
C18 C19 C24 C25 147.0(3) . . . . ?
C29 C24 C25 C26 1.4(4) . . . . ?
C19 C24 C25 C26 177.6(3) . . . . ?
C24 C25 C26 C27 -1.1(5) . . . . ?
C25 C26 C27 C28 0.0(5) . . . . ?
C25 C26 C27 C34 -178.0(3) . . . . ?
C26 C27 C28 C29 0.7(5) . . . . ?
C34 C27 C28 C29 178.7(3) . . . . ?
C27 C28 C29 C24 -0.4(5) . . . . ?
C25 C24 C29 C28 -0.7(4) . . . . ?
C19 C24 C29 C28 -176.8(3) . . . . ?
N2 C20 C30 C31 -179.0(3) . . . . ?
N3 C20 C30 C31 -0.3(4) . . . . ?
C20 C30 C31 C32 -1.5(4) . . . . ?
C30 C31 C32 C33 1.1(5) . . . . ?
C31 C32 C33 N3 1.1(4) . . . . ?
C20 N3 C33 C32 -3.0(4) . . . . ?
C18 N3 C33 C32 178.5(3) . . . . ?
